data_7052884
loop_
_publ_author_name
'Wang, Yibin'
'Luo, Yunjie'
'Chen, Jue'
'Xue, Hanming'
'Liang, Hongze'

_publ_section_title
;
 Synthesis of mono(guanidinate) rare earth metal bis(amide) complexes and
 their performance in the ring-opening polymerization of l-lactide and
 rac-lactide
;
_journal_issue 4
_journal_name_full 'New Journal of Chemistry'
_journal_page_first 933
_journal_paper_doi 10.1039/c2nj20925j
_journal_volume 36
_journal_year 2012
_chemical_formula_moiety 'C31 H76 Lu N5 Si6'
_chemical_formula_sum 'C31 H76 Lu N5 Si6'
_chemical_formula_weight 862.48
_chemical_name_systematic
;
?
;
_space_group_IT_number 14
_symmetry_cell_setting monoclinic
_symmetry_Int_Tables_number 14
_symmetry_space_group_name_Hall '-P 2ybc'
_symmetry_space_group_name_H-M 'P 1 21/c 1'
_atom_sites_solution_hydrogens geom
_atom_sites_solution_primary direct
_atom_sites_solution_secondary difmap
_audit_creation_method SHELXL-97
_cell_angle_alpha 90.00
_cell_angle_beta 91.219(3)
_cell_angle_gamma 90.00
_cell_formula_units_Z 4
_cell_length_a 9.6391(14)
_cell_length_b 24.143(4)
_cell_length_c 20.157(3)
_cell_measurement_reflns_used 16249
_cell_measurement_temperature 293(2)
_cell_measurement_theta_max 25.3
_cell_measurement_theta_min 3.0
_cell_volume 4689.8(12)
_computing_cell_refinement CrystalClear
_computing_data_collection CrystalClear
_computing_data_reduction CrystalStructure
_computing_structure_refinement 'SHELXL-97 (Sheldrick, 1997)'
_computing_structure_solution 'SHELXS-97 (Sheldrick, 1990)'
_diffrn_ambient_temperature 293(2)
_diffrn_detector_area_resol_mean 7.31
_diffrn_measured_fraction_theta_full 0.998
_diffrn_measured_fraction_theta_max 0.998
_diffrn_measurement_device_type 'Rigaku Mercury'
_diffrn_measurement_method \w
_diffrn_radiation_monochromator graphite
_diffrn_radiation_source 'fine-focus sealed tube'
_diffrn_radiation_type MoK\a
_diffrn_radiation_wavelength 0.71070
_diffrn_reflns_av_R_equivalents 0.0377
_diffrn_reflns_av_sigmaI/netI 0.0304
_diffrn_reflns_limit_h_max 11
_diffrn_reflns_limit_h_min -10
_diffrn_reflns_limit_k_max 29
_diffrn_reflns_limit_k_min -29
_diffrn_reflns_limit_l_max 24
_diffrn_reflns_limit_l_min -23
_diffrn_reflns_number 43812
_diffrn_reflns_theta_full 25.34
_diffrn_reflns_theta_max 25.34
_diffrn_reflns_theta_min 3.01
_exptl_absorpt_coefficient_mu 2.283
_exptl_absorpt_correction_T_max 0.528
_exptl_absorpt_correction_T_min 0.295
_exptl_absorpt_correction_type multi-scan
_exptl_absorpt_process_details 'Jacobson, R. (1998) Private communication'
_exptl_crystal_colour colorless
_exptl_crystal_density_diffrn 1.222
_exptl_crystal_density_method 'not measured'
_exptl_crystal_description block
_exptl_crystal_F_000 1808
_exptl_crystal_size_max 0.80
_exptl_crystal_size_mid 0.50
_exptl_crystal_size_min 0.30
_refine_diff_density_max 0.826
_refine_diff_density_min -0.863
_refine_diff_density_rms 0.077
_refine_ls_extinction_method none
_refine_ls_goodness_of_fit_ref 1.173
_refine_ls_hydrogen_treatment constr
_refine_ls_matrix_type full
_refine_ls_number_parameters 407
_refine_ls_number_reflns 8565
_refine_ls_number_restraints 0
_refine_ls_restrained_S_all 1.173
_refine_ls_R_factor_all 0.0518
_refine_ls_R_factor_gt 0.0419
_refine_ls_shift/su_max 0.003
_refine_ls_shift/su_mean 0.000
_refine_ls_structure_factor_coef Fsqd
_refine_ls_weighting_details 'calc w=1/[\s^2^(Fo^2^)+(0.0293P)^2^+4.5082P] where P=(Fo^2^+2Fc^2^)/3'
_refine_ls_weighting_scheme calc
_refine_ls_wR_factor_gt 0.0843
_refine_ls_wR_factor_ref 0.0881
_reflns_number_gt 7403
_reflns_number_total 8565
_reflns_threshold_expression >2sigma(I)
_cod_data_source_file c2nj20925j.txt
_cod_data_source_block '[(SiMe3)2NC(NCy)2]Lu[N(SiMe3)2]2'
_cod_original_cell_volume 4689.8(11)
_cod_original_sg_symbol_H-M 'P 21/c'
_cod_database_code 7052884

loop_
_symmetry_equiv_pos_as_xyz
'x, y, z'
'-x, y+1/2, -z+1/2'
'-x, -y, -z'
'x, -y-1/2, z-1/2'

loop_
_atom_site_label
_atom_site_type_symbol
_atom_site_fract_x
_atom_site_fract_y
_atom_site_fract_z
_atom_site_U_iso_or_equiv
_atom_site_adp_type
_atom_site_occupancy
_atom_site_symmetry_multiplicity
_atom_site_calc_flag
_atom_site_refinement_flags
Lu1 Lu 0.248779(18) 0.391229(7) 0.746388(7) 0.03850(7) Uani 1 1 d .
Si1 Si 0.37532(17) 0.18877(6) 0.68183(7) 0.0700(4) Uani 1 1 d .
Si2 Si 0.10057(17) 0.18357(6) 0.75804(9) 0.0757(4) Uani 1 1 d .
Si3 Si 0.49158(14) 0.43679(6) 0.63472(6) 0.0547(3) Uani 1 1 d .
Si4 Si 0.21198(14) 0.49147(6) 0.63760(7) 0.0556(3) Uani 1 1 d .
Si5 Si 0.30240(15) 0.47076(6) 0.87876(6) 0.0572(3) Uani 1 1 d .
Si6 Si 0.01661(15) 0.42220(6) 0.86782(7) 0.0600(4) Uani 1 1 d .
N1 N 0.1610(3) 0.31392(13) 0.69657(16) 0.0411(8) Uani 1 1 d .
N2 N 0.3287(3) 0.30582(14) 0.77495(15) 0.0412(8) Uani 1 1 d .
N3 N 0.2394(4) 0.22128(14) 0.72441(17) 0.0474(8) Uani 1 1 d .
N4 N 0.3291(3) 0.44380(14) 0.66747(16) 0.0435(8) Uani 1 1 d .
N5 N 0.1787(4) 0.43177(15) 0.83743(16) 0.0481(9) Uani 1 1 d .
C1 C 0.2430(4) 0.27992(17) 0.73235(19) 0.0405(9) Uani 1 1 d .
C2 C 0.0859(4) 0.29549(19) 0.6361(2) 0.0479(11) Uani 1 1 d .
H2 H 0.0968 0.2553 0.6319 0.057 Uiso 1 1 calc R
C3 C 0.1466(5) 0.3227(2) 0.5756(2) 0.0669(14) Uani 1 1 d .
H3A H 0.2432 0.3120 0.5722 0.080 Uiso 1 1 calc R
H3B H 0.1432 0.3626 0.5809 0.080 Uiso 1 1 calc R
C4 C 0.0689(6) 0.3067(3) 0.5114(2) 0.092(2) Uani 1 1 d .
H4A H 0.1075 0.3269 0.4744 0.110 Uiso 1 1 calc R
H4B H 0.0809 0.2675 0.5032 0.110 Uiso 1 1 calc R
C5 C -0.0833(6) 0.3197(3) 0.5159(3) 0.094(2) Uani 1 1 d .
H5A H -0.0958 0.3595 0.5190 0.113 Uiso 1 1 calc R
H5B H -0.1313 0.3070 0.4760 0.113 Uiso 1 1 calc R
C6 C -0.1451(5) 0.2923(3) 0.5754(3) 0.0843(18) Uani 1 1 d .
H6A H -0.1414 0.2524 0.5700 0.101 Uiso 1 1 calc R
H6B H -0.2417 0.3030 0.5785 0.101 Uiso 1 1 calc R
C7 C -0.0672(5) 0.3086(2) 0.6392(2) 0.0638(14) Uani 1 1 d .
H7A H -0.0790 0.3479 0.6469 0.077 Uiso 1 1 calc R
H7B H -0.1066 0.2889 0.6763 0.077 Uiso 1 1 calc R
C8 C 0.4034(4) 0.27551(19) 0.82801(19) 0.0480(11) Uani 1 1 d .
H8 H 0.3962 0.2357 0.8188 0.058 Uiso 1 1 calc R
C9 C 0.3382(6) 0.2871(3) 0.8946(2) 0.0827(18) Uani 1 1 d .
H9A H 0.2419 0.2755 0.8931 0.099 Uiso 1 1 calc R
H9B H 0.3405 0.3267 0.9032 0.099 Uiso 1 1 calc R
C10 C 0.4152(6) 0.2566(4) 0.9508(3) 0.115(3) Uani 1 1 d .
H10A H 0.3742 0.2662 0.9928 0.137 Uiso 1 1 calc R
H10B H 0.4051 0.2170 0.9444 0.137 Uiso 1 1 calc R
C11 C 0.5660(6) 0.2713(3) 0.9529(3) 0.102(2) Uani 1 1 d .
H11A H 0.6130 0.2493 0.9868 0.123 Uiso 1 1 calc R
H11B H 0.5764 0.3100 0.9649 0.123 Uiso 1 1 calc R
C12 C 0.6326(6) 0.2613(3) 0.8874(3) 0.094(2) Uani 1 1 d .
H12A H 0.6337 0.2218 0.8783 0.113 Uiso 1 1 calc R
H12B H 0.7279 0.2742 0.8896 0.113 Uiso 1 1 calc R
C13 C 0.5547(5) 0.2913(3) 0.8310(2) 0.0738(16) Uani 1 1 d .
H13A H 0.5629 0.3310 0.8374 0.089 Uiso 1 1 calc R
H13B H 0.5969 0.2821 0.7891 0.089 Uiso 1 1 calc R
C14 C 0.4932(8) 0.1466(3) 0.7372(4) 0.135(3) Uani 1 1 d .
H14A H 0.5157 0.1673 0.7766 0.203 Uiso 1 1 calc R
H14B H 0.5768 0.1381 0.7142 0.203 Uiso 1 1 calc R
H14C H 0.4474 0.1128 0.7490 0.203 Uiso 1 1 calc R
C15 C 0.4856(6) 0.2413(3) 0.6427(3) 0.0905(19) Uani 1 1 d .
H15A H 0.4281 0.2675 0.6192 0.136 Uiso 1 1 calc R
H15B H 0.5466 0.2236 0.6123 0.136 Uiso 1 1 calc R
H15C H 0.5394 0.2602 0.6763 0.136 Uiso 1 1 calc R
C16 C 0.3021(8) 0.1435(3) 0.6156(4) 0.138(3) Uani 1 1 d .
H16A H 0.2487 0.1145 0.6353 0.207 Uiso 1 1 calc R
H16B H 0.3763 0.1276 0.5910 0.207 Uiso 1 1 calc R
H16C H 0.2435 0.1650 0.5864 0.207 Uiso 1 1 calc R
C17 C -0.0209(8) 0.1553(3) 0.6931(4) 0.145(3) Uani 1 1 d .
H17A H -0.0920 0.1820 0.6832 0.218 Uiso 1 1 calc R
H17B H -0.0627 0.1219 0.7091 0.218 Uiso 1 1 calc R
H17C H 0.0294 0.1473 0.6537 0.218 Uiso 1 1 calc R
C18 C 0.1723(9) 0.1250(3) 0.8085(5) 0.169(4) Uani 1 1 d .
H18A H 0.2099 0.0975 0.7796 0.253 Uiso 1 1 calc R
H18B H 0.0996 0.1089 0.8340 0.253 Uiso 1 1 calc R
H18C H 0.2441 0.1386 0.8380 0.253 Uiso 1 1 calc R
C19 C -0.0033(6) 0.2276(3) 0.8125(3) 0.095(2) Uani 1 1 d .
H19A H 0.0574 0.2494 0.8404 0.142 Uiso 1 1 calc R
H19B H -0.0606 0.2047 0.8396 0.142 Uiso 1 1 calc R
H19C H -0.0610 0.2517 0.7859 0.142 Uiso 1 1 calc R
C20 C 0.4918(6) 0.4053(3) 0.5500(3) 0.0860(18) Uani 1 1 d .
H20A H 0.4552 0.3683 0.5519 0.129 Uiso 1 1 calc R
H20B H 0.5851 0.4041 0.5343 0.129 Uiso 1 1 calc R
H20C H 0.4353 0.4272 0.5203 0.129 Uiso 1 1 calc R
C21 C 0.5973(6) 0.3899(3) 0.6884(3) 0.092(2) Uani 1 1 d .
H21A H 0.6264 0.4093 0.7279 0.137 Uiso 1 1 calc R
H21B H 0.6774 0.3779 0.6649 0.137 Uiso 1 1 calc R
H21C H 0.5427 0.3583 0.7003 0.137 Uiso 1 1 calc R
C22 C 0.5890(7) 0.5036(3) 0.6312(3) 0.099(2) Uani 1 1 d .
H22A H 0.5386 0.5294 0.6037 0.149 Uiso 1 1 calc R
H22B H 0.6788 0.4972 0.6130 0.149 Uiso 1 1 calc R
H22C H 0.5997 0.5185 0.6752 0.149 Uiso 1 1 calc R
C23 C 0.1893(6) 0.4923(3) 0.5453(3) 0.092(2) Uani 1 1 d .
H23A H 0.2735 0.5048 0.5255 0.139 Uiso 1 1 calc R
H23B H 0.1147 0.5168 0.5330 0.139 Uiso 1 1 calc R
H23C H 0.1680 0.4556 0.5298 0.139 Uiso 1 1 calc R
C24 C 0.2516(7) 0.5646(2) 0.6630(4) 0.100(2) Uani 1 1 d .
H24A H 0.2569 0.5669 0.7106 0.150 Uiso 1 1 calc R
H24B H 0.1795 0.5886 0.6465 0.150 Uiso 1 1 calc R
H24C H 0.3387 0.5756 0.6450 0.150 Uiso 1 1 calc R
C25 C 0.0400(5) 0.4743(3) 0.6740(3) 0.0804(17) Uani 1 1 d .
H25A H 0.0195 0.4358 0.6664 0.121 Uiso 1 1 calc R
H25B H -0.0309 0.4967 0.6534 0.121 Uiso 1 1 calc R
H25C H 0.0434 0.4814 0.7209 0.121 Uiso 1 1 calc R
C26 C 0.4685(6) 0.4646(3) 0.8337(3) 0.098(2) Uani 1 1 d .
H26A H 0.4899 0.4262 0.8271 0.148 Uiso 1 1 calc R
H26B H 0.5418 0.4818 0.8594 0.148 Uiso 1 1 calc R
H26C H 0.4595 0.4828 0.7915 0.148 Uiso 1 1 calc R
C27 C 0.2618(7) 0.5461(2) 0.8836(4) 0.105(2) Uani 1 1 d .
H27A H 0.2395 0.5598 0.8399 0.157 Uiso 1 1 calc R
H27B H 0.3408 0.5656 0.9014 0.157 Uiso 1 1 calc R
H27C H 0.1840 0.5516 0.9118 0.157 Uiso 1 1 calc R
C28 C 0.3390(8) 0.4470(3) 0.9660(3) 0.113(3) Uani 1 1 d .
H28A H 0.2706 0.4621 0.9948 0.170 Uiso 1 1 calc R
H28B H 0.4295 0.4595 0.9801 0.170 Uiso 1 1 calc R
H28C H 0.3357 0.4073 0.9677 0.170 Uiso 1 1 calc R
C29 C -0.0775(7) 0.4877(3) 0.8825(4) 0.135(3) Uani 1 1 d .
H29A H -0.0270 0.5095 0.9147 0.202 Uiso 1 1 calc R
H29B H -0.1682 0.4796 0.8986 0.202 Uiso 1 1 calc R
H29C H -0.0859 0.5080 0.8416 0.202 Uiso 1 1 calc R
C30 C 0.0125(8) 0.3806(4) 0.9460(3) 0.124(3) Uani 1 1 d .
H30A H 0.0537 0.3450 0.9386 0.186 Uiso 1 1 calc R
H30B H -0.0820 0.3758 0.9591 0.186 Uiso 1 1 calc R
H30C H 0.0635 0.3996 0.9805 0.186 Uiso 1 1 calc R
C31 C -0.0904(7) 0.3827(3) 0.8069(3) 0.092(2) Uani 1 1 d .
H31A H -0.1243 0.4072 0.7727 0.138 Uiso 1 1 calc R
H31B H -0.1675 0.3662 0.8289 0.138 Uiso 1 1 calc R
H31C H -0.0351 0.3542 0.7874 0.138 Uiso 1 1 calc R

loop_
_atom_site_aniso_label
_atom_site_aniso_U_11
_atom_site_aniso_U_22
_atom_site_aniso_U_33
_atom_site_aniso_U_23
_atom_site_aniso_U_13
_atom_site_aniso_U_12
Lu1 0.04625(12) 0.03715(11) 0.03209(11) -0.00020(7) 0.00028(8) -0.00126(8)
Si1 0.0873(11) 0.0593(9) 0.0640(9) -0.0117(7) 0.0185(8) 0.0214(8)
Si2 0.0757(10) 0.0516(9) 0.1004(12) 0.0051(8) 0.0176(9) -0.0162(8)
Si3 0.0497(8) 0.0653(9) 0.0496(7) 0.0092(6) 0.0091(6) -0.0009(7)
Si4 0.0519(8) 0.0563(8) 0.0583(8) 0.0138(6) -0.0025(6) 0.0028(6)
Si5 0.0690(9) 0.0564(8) 0.0460(7) -0.0064(6) -0.0024(6) -0.0036(7)
Si6 0.0574(8) 0.0704(9) 0.0526(8) -0.0144(7) 0.0115(6) 0.0032(7)
N1 0.0433(19) 0.0390(19) 0.0409(18) -0.0087(15) -0.0024(15) -0.0001(16)
N2 0.044(2) 0.0414(19) 0.0377(18) 0.0007(15) 0.0003(15) -0.0001(16)
N3 0.052(2) 0.039(2) 0.051(2) -0.0017(16) 0.0076(17) 0.0009(17)
N4 0.046(2) 0.044(2) 0.0412(18) 0.0079(15) 0.0057(15) -0.0041(16)
N5 0.055(2) 0.049(2) 0.0406(19) -0.0066(16) 0.0037(16) 0.0051(18)
C1 0.047(2) 0.039(2) 0.036(2) 0.0005(17) 0.0130(19) 0.0015(19)
C2 0.048(3) 0.052(3) 0.043(2) -0.009(2) -0.006(2) -0.004(2)
C3 0.052(3) 0.103(4) 0.045(3) -0.006(3) -0.002(2) -0.003(3)
C4 0.078(4) 0.156(6) 0.041(3) -0.013(3) -0.005(3) -0.016(4)
C5 0.078(4) 0.141(6) 0.062(4) -0.014(4) -0.027(3) -0.001(4)
C6 0.052(3) 0.132(5) 0.069(4) -0.020(4) -0.013(3) -0.009(3)
C7 0.048(3) 0.094(4) 0.049(3) -0.010(3) -0.005(2) -0.008(3)
C8 0.051(3) 0.051(3) 0.041(2) 0.007(2) -0.001(2) 0.009(2)
C9 0.067(4) 0.132(5) 0.049(3) 0.018(3) 0.009(3) 0.012(4)
C10 0.082(4) 0.210(8) 0.052(3) 0.053(4) 0.005(3) 0.026(5)
C11 0.084(4) 0.173(7) 0.049(3) 0.020(4) -0.013(3) 0.027(5)
C12 0.062(3) 0.158(6) 0.062(3) 0.039(4) -0.004(3) 0.025(4)
C13 0.050(3) 0.114(5) 0.057(3) 0.024(3) 0.000(2) 0.014(3)
C14 0.156(7) 0.127(7) 0.125(6) 0.025(5) 0.035(6) 0.097(6)
C15 0.078(4) 0.115(5) 0.079(4) -0.020(4) 0.029(3) -0.001(4)
C16 0.150(7) 0.123(6) 0.142(7) -0.086(6) 0.040(6) -0.018(5)
C17 0.125(7) 0.144(8) 0.167(8) -0.041(6) 0.010(6) -0.078(6)
C18 0.143(8) 0.089(5) 0.276(12) 0.098(7) 0.050(8) 0.006(5)
C19 0.074(4) 0.108(5) 0.104(5) 0.011(4) 0.042(4) -0.014(4)
C20 0.082(4) 0.119(5) 0.058(3) -0.003(3) 0.023(3) 0.000(4)
C21 0.077(4) 0.121(6) 0.078(4) 0.018(4) 0.013(3) 0.042(4)
C22 0.086(4) 0.098(5) 0.115(5) 0.002(4) 0.026(4) -0.032(4)
C23 0.093(4) 0.113(5) 0.070(4) 0.033(4) -0.012(3) 0.019(4)
C24 0.099(5) 0.059(4) 0.141(6) 0.002(4) -0.011(4) 0.007(3)
C25 0.050(3) 0.093(4) 0.098(4) 0.013(3) 0.011(3) 0.013(3)
C26 0.064(4) 0.138(6) 0.093(5) -0.021(4) -0.008(3) 0.000(4)
C27 0.116(5) 0.055(4) 0.144(6) -0.025(4) -0.001(5) -0.008(4)
C28 0.158(7) 0.124(6) 0.056(3) 0.008(4) -0.038(4) -0.047(5)
C29 0.074(5) 0.114(6) 0.217(9) -0.061(6) 0.036(5) 0.023(4)
C30 0.099(5) 0.203(9) 0.072(4) 0.033(5) 0.029(4) -0.017(5)
C31 0.093(5) 0.103(5) 0.081(4) -0.016(3) 0.010(4) -0.037(4)

loop_
_atom_type_symbol
_atom_type_description
_atom_type_scat_dispersion_real
_atom_type_scat_dispersion_imag
_atom_type_scat_source
C C 0.0033 0.0016 'International Tables Vol C Tables 4.2.6.8 and 6.1.1.4'
H H 0.0000 0.0000 'International Tables Vol C Tables 4.2.6.8 and 6.1.1.4'
N N 0.0061 0.0033 'International Tables Vol C Tables 4.2.6.8 and 6.1.1.4'
Lu Lu -0.4720 5.8584 'International Tables Vol C Tables 4.2.6.8 and 6.1.1.4'
Si Si 0.0817 0.0704 'International Tables Vol C Tables 4.2.6.8 and 6.1.1.4'

loop_
_geom_angle_atom_site_label_1
_geom_angle_atom_site_label_2
_geom_angle_atom_site_label_3
_geom_angle
N4 Lu1 N5 117.91(14)
N4 Lu1 N2 125.96(12)
N5 Lu1 N2 107.53(12)
N4 Lu1 N1 106.79(12)
N5 Lu1 N1 128.01(13)
N2 Lu1 N1 59.18(12)
N4 Lu1 C1 120.48(12)
N5 Lu1 C1 121.60(12)
N2 Lu1 C1 29.52(12)
N1 Lu1 C1 29.66(11)
N4 Lu1 Si4 28.53(9)
N5 Lu1 Si4 101.46(10)
N2 Lu1 Si4 150.54(8)
N1 Lu1 Si4 106.05(9)
C1 Lu1 Si4 131.45(9)
N4 Lu1 Si5 101.38(9)
N5 Lu1 Si5 27.98(10)
N2 Lu1 Si5 105.98(8)
N1 Lu1 Si5 151.64(9)
C1 Lu1 Si5 131.45(9)
Si4 Lu1 Si5 97.09(4)
N3 Si1 C15 110.0(2)
N3 Si1 C16 109.7(3)
C15 Si1 C16 108.2(3)
N3 Si1 C14 113.5(3)
C15 Si1 C14 106.3(3)
C16 Si1 C14 108.9(4)
N3 Si2 C19 111.0(2)
N3 Si2 C18 109.0(3)
C19 Si2 C18 108.2(4)
N3 Si2 C17 112.9(3)
C19 Si2 C17 106.8(4)
C18 Si2 C17 108.9(4)
N4 Si3 C21 109.2(2)
N4 Si3 C22 113.1(2)
C21 Si3 C22 106.2(3)
N4 Si3 C20 114.2(2)
C21 Si3 C20 105.9(3)
C22 Si3 C20 107.8(3)
N4 Si4 C23 114.8(2)
N4 Si4 C25 107.2(2)
C23 Si4 C25 107.8(3)
N4 Si4 C24 114.1(2)
C23 Si4 C24 106.3(3)
C25 Si4 C24 106.2(3)
N4 Si4 Lu1 37.63(11)
C23 Si4 Lu1 133.0(2)
C25 Si4 Lu1 70.03(18)
C24 Si4 Lu1 119.6(2)
N5 Si5 C27 114.5(3)
N5 Si5 C26 108.4(2)
C27 Si5 C26 106.6(3)
N5 Si5 C28 113.7(2)
C27 Si5 C28 106.6(3)
C26 Si5 C28 106.6(3)
N5 Si5 Lu1 36.84(12)
C27 Si5 Lu1 125.2(2)
C26 Si5 Lu1 71.5(2)
C28 Si5 Lu1 126.8(2)
N5 Si6 C29 113.4(3)
N5 Si6 C31 109.5(2)
C29 Si6 C31 106.1(3)
N5 Si6 C30 114.3(3)
C29 Si6 C30 107.8(4)
C31 Si6 C30 105.1(3)
C1 N1 C2 122.3(3)
C1 N1 Lu1 93.2(2)
C2 N1 Lu1 141.7(3)
C1 N2 C8 121.4(4)
C1 N2 Lu1 93.5(2)
C8 N2 Lu1 142.5(3)
C1 N3 Si1 118.7(3)
C1 N3 Si2 119.0(3)
Si1 N3 Si2 122.3(2)
Si4 N4 Si3 122.00(19)
Si4 N4 Lu1 113.84(17)
Si3 N4 Lu1 124.10(18)
Si6 N5 Si5 122.1(2)
Si6 N5 Lu1 122.65(19)
Si5 N5 Lu1 115.18(18)
N2 C1 N1 114.2(4)
N2 C1 N3 123.4(4)
N1 C1 N3 122.4(4)
N2 C1 Lu1 57.0(2)
N1 C1 Lu1 57.2(2)
N3 C1 Lu1 179.5(3)
N1 C2 C7 111.4(3)
N1 C2 C3 110.1(3)
C7 C2 C3 109.7(4)
N1 C2 H2 108.5
C7 C2 H2 108.5
C3 C2 H2 108.5
C2 C3 C4 112.4(4)
C2 C3 H3A 109.1
C4 C3 H3A 109.1
C2 C3 H3B 109.1
C4 C3 H3B 109.1
H3A C3 H3B 107.9
C5 C4 C3 110.9(5)
C5 C4 H4A 109.5
C3 C4 H4A 109.5
C5 C4 H4B 109.5
C3 C4 H4B 109.5
H4A C4 H4B 108.1
C6 C5 C4 111.1(5)
C6 C5 H5A 109.4
C4 C5 H5A 109.4
C6 C5 H5B 109.4
C4 C5 H5B 109.4
H5A C5 H5B 108.0
C5 C6 C7 111.3(5)
C5 C6 H6A 109.4
C7 C6 H6A 109.4
C5 C6 H6B 109.4
C7 C6 H6B 109.4
H6A C6 H6B 108.0
C2 C7 C6 111.9(4)
C2 C7 H7A 109.2
C6 C7 H7A 109.2
C2 C7 H7B 109.2
C6 C7 H7B 109.2
H7A C7 H7B 107.9
N2 C8 C13 111.2(4)
N2 C8 C9 110.2(4)
C13 C8 C9 109.6(4)
N2 C8 H8 108.6
C13 C8 H8 108.6
C9 C8 H8 108.6
C8 C9 C10 111.2(5)
C8 C9 H9A 109.4
C10 C9 H9A 109.4
C8 C9 H9B 109.4
C10 C9 H9B 109.4
H9A C9 H9B 108.0
C11 C10 C9 111.3(5)
C11 C10 H10A 109.4
C9 C10 H10A 109.4
C11 C10 H10B 109.4
C9 C10 H10B 109.4
H10A C10 H10B 108.0
C10 C11 C12 111.7(5)
C10 C11 H11A 109.3
C12 C11 H11A 109.3
C10 C11 H11B 109.3
C12 C11 H11B 109.3
H11A C11 H11B 107.9
C11 C12 C13 111.5(5)
C11 C12 H12A 109.3
C13 C12 H12A 109.3
C11 C12 H12B 109.3
C13 C12 H12B 109.3
H12A C12 H12B 108.0
C8 C13 C12 111.6(4)
C8 C13 H13A 109.3
C12 C13 H13A 109.3
C8 C13 H13B 109.3
C12 C13 H13B 109.3
H13A C13 H13B 108.0
Si1 C14 H14A 109.5
Si1 C14 H14B 109.5
H14A C14 H14B 109.5
Si1 C14 H14C 109.5
H14A C14 H14C 109.5
H14B C14 H14C 109.5
Si1 C15 H15A 109.5
Si1 C15 H15B 109.5
H15A C15 H15B 109.5
Si1 C15 H15C 109.5
H15A C15 H15C 109.5
H15B C15 H15C 109.5
Si1 C16 H16A 109.5
Si1 C16 H16B 109.5
H16A C16 H16B 109.5
Si1 C16 H16C 109.5
H16A C16 H16C 109.5
H16B C16 H16C 109.5
Si2 C17 H17A 109.5
Si2 C17 H17B 109.5
H17A C17 H17B 109.5
Si2 C17 H17C 109.5
H17A C17 H17C 109.5
H17B C17 H17C 109.5
Si2 C18 H18A 109.5
Si2 C18 H18B 109.5
H18A C18 H18B 109.5
Si2 C18 H18C 109.5
H18A C18 H18C 109.5
H18B C18 H18C 109.5
Si2 C19 H19A 109.5
Si2 C19 H19B 109.5
H19A C19 H19B 109.5
Si2 C19 H19C 109.5
H19A C19 H19C 109.5
H19B C19 H19C 109.5
Si3 C20 H20A 109.5
Si3 C20 H20B 109.5
H20A C20 H20B 109.5
Si3 C20 H20C 109.5
H20A C20 H20C 109.5
H20B C20 H20C 109.5
Si3 C21 H21A 109.5
Si3 C21 H21B 109.5
H21A C21 H21B 109.5
Si3 C21 H21C 109.5
H21A C21 H21C 109.5
H21B C21 H21C 109.5
Si3 C22 H22A 109.5
Si3 C22 H22B 109.5
H22A C22 H22B 109.5
Si3 C22 H22C 109.5
H22A C22 H22C 109.5
H22B C22 H22C 109.5
Si4 C23 H23A 109.5
Si4 C23 H23B 109.5
H23A C23 H23B 109.5
Si4 C23 H23C 109.5
H23A C23 H23C 109.5
H23B C23 H23C 109.5
Si4 C24 H24A 109.5
Si4 C24 H24B 109.5
H24A C24 H24B 109.5
Si4 C24 H24C 109.5
H24A C24 H24C 109.5
H24B C24 H24C 109.5
Si4 C25 H25A 109.5
Si4 C25 H25B 109.5
H25A C25 H25B 109.5
Si4 C25 H25C 109.5
H25A C25 H25C 109.5
H25B C25 H25C 109.5
Si5 C26 H26A 109.5
Si5 C26 H26B 109.5
H26A C26 H26B 109.5
Si5 C26 H26C 109.5
H26A C26 H26C 109.5
H26B C26 H26C 109.5
Si5 C27 H27A 109.5
Si5 C27 H27B 109.5
H27A C27 H27B 109.5
Si5 C27 H27C 109.5
H27A C27 H27C 109.5
H27B C27 H27C 109.5
Si5 C28 H28A 109.5
Si5 C28 H28B 109.5
H28A C28 H28B 109.5
Si5 C28 H28C 109.5
H28A C28 H28C 109.5
H28B C28 H28C 109.5
Si6 C29 H29A 109.5
Si6 C29 H29B 109.5
H29A C29 H29B 109.5
Si6 C29 H29C 109.5
H29A C29 H29C 109.5
H29B C29 H29C 109.5
Si6 C30 H30A 109.5
Si6 C30 H30B 109.5
H30A C30 H30B 109.5
Si6 C30 H30C 109.5
H30A C30 H30C 109.5
H30B C30 H30C 109.5
Si6 C31 H31A 109.5
Si6 C31 H31B 109.5
H31A C31 H31B 109.5
Si6 C31 H31C 109.5
H31A C31 H31C 109.5
H31B C31 H31C 109.5

loop_
_geom_bond_atom_site_label_1
_geom_bond_atom_site_label_2
_geom_bond_distance
Lu1 N4 2.189(3)
Lu1 N5 2.199(3)
Lu1 N2 2.271(3)
Lu1 N1 2.274(3)
Lu1 C1 2.703(4)
Lu1 Si4 3.2799(13)
Lu1 Si5 3.3189(13)
Si1 N3 1.765(4)
Si1 C15 1.842(6)
Si1 C16 1.853(7)
Si1 C14 1.876(6)
Si2 N3 1.766(4)
Si2 C19 1.840(6)
Si2 C18 1.866(7)
Si2 C17 1.867(7)
Si3 N4 1.721(4)
Si3 C21 1.856(6)
Si3 C22 1.868(6)
Si3 C20 1.869(6)
Si4 N4 1.713(4)
Si4 C23 1.870(5)
Si4 C25 1.873(5)
Si4 C24 1.875(6)
Si5 N5 1.720(4)
Si5 C27 1.863(6)
Si5 C26 1.863(6)
Si5 C28 1.875(5)
Si6 N5 1.706(4)
Si6 C29 1.850(6)
Si6 C31 1.852(6)
Si6 C30 1.870(6)
N1 C1 1.339(5)
N1 C2 1.474(5)
N2 C1 1.334(5)
N2 C8 1.472(5)
N3 C1 1.425(5)
C2 C7 1.511(6)
C2 C3 1.514(6)
C2 H2 0.9800
C3 C4 1.530(6)
C3 H3A 0.9700
C3 H3B 0.9700
C4 C5 1.505(8)
C4 H4A 0.9700
C4 H4B 0.9700
C5 C6 1.503(8)
C5 H5A 0.9700
C5 H5B 0.9700
C6 C7 1.528(6)
C6 H6A 0.9700
C6 H6B 0.9700
C7 H7A 0.9700
C7 H7B 0.9700
C8 C13 1.508(6)
C8 C9 1.520(6)
C8 H8 0.9800
C9 C10 1.529(7)
C9 H9A 0.9700
C9 H9B 0.9700
C10 C11 1.496(8)
C10 H10A 0.9700
C10 H10B 0.9700
C11 C12 1.500(7)
C11 H11A 0.9700
C11 H11B 0.9700
C12 C13 1.531(6)
C12 H12A 0.9700
C12 H12B 0.9700
C13 H13A 0.9700
C13 H13B 0.9700
C14 H14A 0.9600
C14 H14B 0.9600
C14 H14C 0.9600
C15 H15A 0.9600
C15 H15B 0.9600
C15 H15C 0.9600
C16 H16A 0.9600
C16 H16B 0.9600
C16 H16C 0.9600
C17 H17A 0.9600
C17 H17B 0.9600
C17 H17C 0.9600
C18 H18A 0.9600
C18 H18B 0.9600
C18 H18C 0.9600
C19 H19A 0.9600
C19 H19B 0.9600
C19 H19C 0.9600
C20 H20A 0.9600
C20 H20B 0.9600
C20 H20C 0.9600
C21 H21A 0.9600
C21 H21B 0.9600
C21 H21C 0.9600
C22 H22A 0.9600
C22 H22B 0.9600
C22 H22C 0.9600
C23 H23A 0.9600
C23 H23B 0.9600
C23 H23C 0.9600
C24 H24A 0.9600
C24 H24B 0.9600
C24 H24C 0.9600
C25 H25A 0.9600
C25 H25B 0.9600
C25 H25C 0.9600
C26 H26A 0.9600
C26 H26B 0.9600
C26 H26C 0.9600
C27 H27A 0.9600
C27 H27B 0.9600
C27 H27C 0.9600
C28 H28A 0.9600
C28 H28B 0.9600
C28 H28C 0.9600
C29 H29A 0.9600
C29 H29B 0.9600
C29 H29C 0.9600
C30 H30A 0.9600
C30 H30B 0.9600
C30 H30C 0.9600
C31 H31A 0.9600
C31 H31B 0.9600
C31 H31C 0.9600

loop_
_geom_torsion_atom_site_label_1
_geom_torsion_atom_site_label_2
_geom_torsion_atom_site_label_3
_geom_torsion_atom_site_label_4
_geom_torsion
N5 Lu1 Si4 N4 128.8(2)
N2 Lu1 Si4 N4 -40.8(3)
N1 Lu1 Si4 N4 -95.8(2)
C1 Lu1 Si4 N4 -78.0(2)
Si5 Lu1 Si4 N4 100.81(19)
N4 Lu1 Si4 C23 74.3(3)
N5 Lu1 Si4 C23 -156.9(3)
N2 Lu1 Si4 C23 33.5(3)
N1 Lu1 Si4 C23 -21.5(3)
C1 Lu1 Si4 C23 -3.7(3)
Si5 Lu1 Si4 C23 175.1(3)
N4 Lu1 Si4 C25 170.4(3)
N5 Lu1 Si4 C25 -60.7(2)
N2 Lu1 Si4 C25 129.6(3)
N1 Lu1 Si4 C25 74.7(2)
C1 Lu1 Si4 C25 92.4(2)
Si5 Lu1 Si4 C25 -88.7(2)
N4 Lu1 Si4 C24 -91.8(3)
N5 Lu1 Si4 C24 37.0(3)
N2 Lu1 Si4 C24 -132.7(3)
N1 Lu1 Si4 C24 172.4(3)
C1 Lu1 Si4 C24 -169.8(3)
Si5 Lu1 Si4 C24 9.0(2)
N4 Lu1 Si5 N5 129.7(2)
N2 Lu1 Si5 N5 -97.4(2)
N1 Lu1 Si5 N5 -43.6(3)
C1 Lu1 Si5 N5 -80.1(2)
Si4 Lu1 Si5 N5 101.1(2)
N4 Lu1 Si5 C27 45.2(3)
N5 Lu1 Si5 C27 -84.5(3)
N2 Lu1 Si5 C27 178.1(3)
N1 Lu1 Si5 C27 -128.1(3)
C1 Lu1 Si5 C27 -164.5(3)
Si4 Lu1 Si5 C27 16.6(3)
N4 Lu1 Si5 C26 -52.5(3)
N5 Lu1 Si5 C26 177.8(3)
N2 Lu1 Si5 C26 80.4(3)
N1 Lu1 Si5 C26 134.2(3)
C1 Lu1 Si5 C26 97.8(3)
Si4 Lu1 Si5 C26 -81.1(2)
N4 Lu1 Si5 C28 -149.7(3)
N5 Lu1 Si5 C28 80.6(4)
N2 Lu1 Si5 C28 -16.8(3)
N1 Lu1 Si5 C28 36.9(4)
C1 Lu1 Si5 C28 0.5(3)
Si4 Lu1 Si5 C28 -178.3(3)
N4 Lu1 N1 C1 122.7(2)
N5 Lu1 N1 C1 -88.4(3)
N2 Lu1 N1 C1 0.4(2)
Si4 Lu1 N1 C1 152.5(2)
Si5 Lu1 N1 C1 -64.1(3)
N4 Lu1 N1 C2 -36.4(4)
N5 Lu1 N1 C2 112.6(4)
N2 Lu1 N1 C2 -158.7(5)
C1 Lu1 N1 C2 -159.1(6)
Si4 Lu1 N1 C2 -6.6(4)
Si5 Lu1 N1 C2 136.8(4)
N4 Lu1 N2 C1 -89.5(3)
N5 Lu1 N2 C1 123.9(2)
N1 Lu1 N2 C1 -0.4(2)
Si4 Lu1 N2 C1 -66.8(3)
Si5 Lu1 N2 C1 153.1(2)
N4 Lu1 N2 C8 110.8(4)
N5 Lu1 N2 C8 -35.9(5)
N1 Lu1 N2 C8 -160.2(5)
C1 Lu1 N2 C8 -159.7(6)
Si4 Lu1 N2 C8 133.5(4)
Si5 Lu1 N2 C8 -6.7(4)
C15 Si1 N3 C1 -9.5(4)
C16 Si1 N3 C1 -128.4(4)
C14 Si1 N3 C1 109.5(4)
C15 Si1 N3 Si2 171.1(3)
C16 Si1 N3 Si2 52.2(4)
C14 Si1 N3 Si2 -69.9(4)
C19 Si2 N3 C1 -10.5(4)
C18 Si2 N3 C1 -129.5(5)
C17 Si2 N3 C1 109.3(4)
C19 Si2 N3 Si1 168.9(3)
C18 Si2 N3 Si1 49.9(5)
C17 Si2 N3 Si1 -71.3(4)
C23 Si4 N4 Si3 48.0(3)
C25 Si4 N4 Si3 167.8(3)
C24 Si4 N4 Si3 -75.0(3)
Lu1 Si4 N4 Si3 177.2(4)
C23 Si4 N4 Lu1 -129.1(3)
C25 Si4 N4 Lu1 -9.4(3)
C24 Si4 N4 Lu1 107.8(3)
C21 Si3 N4 Si4 170.7(3)
C22 Si3 N4 Si4 52.7(4)
C20 Si3 N4 Si4 -71.1(3)
C21 Si3 N4 Lu1 -12.5(3)
C22 Si3 N4 Lu1 -130.4(3)
C20 Si3 N4 Lu1 105.8(3)
N5 Lu1 N4 Si4 -59.8(2)
N2 Lu1 N4 Si4 156.59(16)
N1 Lu1 N4 Si4 92.83(19)
C1 Lu1 N4 Si4 121.71(18)
Si5 Lu1 N4 Si4 -83.87(18)
N5 Lu1 N4 Si3 123.1(2)
N2 Lu1 N4 Si3 -20.5(3)
N1 Lu1 N4 Si3 -84.3(2)
C1 Lu1 N4 Si3 -55.4(3)
Si4 Lu1 N4 Si3 -177.1(4)
Si5 Lu1 N4 Si3 99.0(2)
C29 Si6 N5 Si5 57.4(4)
C31 Si6 N5 Si5 175.7(3)
C30 Si6 N5 Si5 -66.7(4)
C29 Si6 N5 Lu1 -126.5(3)
C31 Si6 N5 Lu1 -8.2(3)
C30 Si6 N5 Lu1 109.4(3)
C27 Si5 N5 Si6 -67.0(4)
C26 Si5 N5 Si6 174.2(3)
C28 Si5 N5 Si6 55.9(4)
Lu1 Si5 N5 Si6 176.3(4)
C27 Si5 N5 Lu1 116.7(3)
C26 Si5 N5 Lu1 -2.2(3)
C28 Si5 N5 Lu1 -120.5(3)
N4 Lu1 N5 Si6 125.1(2)
N2 Lu1 N5 Si6 -85.1(2)
N1 Lu1 N5 Si6 -20.9(3)
C1 Lu1 N5 Si6 -56.4(3)
Si4 Lu1 N5 Si6 100.2(2)
Si5 Lu1 N5 Si6 -176.3(4)
N4 Lu1 N5 Si5 -58.6(2)
N2 Lu1 N5 Si5 91.2(2)
N1 Lu1 N5 Si5 155.41(16)
C1 Lu1 N5 Si5 119.90(19)
Si4 Lu1 N5 Si5 -83.50(18)
C8 N2 C1 N1 166.4(3)
Lu1 N2 C1 N1 0.7(3)
C8 N2 C1 N3 -14.5(6)
Lu1 N2 C1 N3 179.8(3)
C8 N2 C1 Lu1 165.7(4)
C2 N1 C1 N2 164.1(3)
Lu1 N1 C1 N2 -0.7(3)
C2 N1 C1 N3 -15.0(6)
Lu1 N1 C1 N3 -179.8(3)
C2 N1 C1 Lu1 164.8(4)
Si1 N3 C1 N2 -74.2(5)
Si2 N3 C1 N2 105.2(4)
Si1 N3 C1 N1 104.8(4)
Si2 N3 C1 N1 -75.8(4)
Si1 N3 C1 Lu1 82(42)
Si2 N3 C1 Lu1 -99(42)
N4 Lu1 C1 N2 110.1(2)
N5 Lu1 C1 N2 -68.4(3)
N1 Lu1 C1 N2 179.2(4)
Si4 Lu1 C1 N2 142.9(2)
Si5 Lu1 C1 N2 -35.5(3)
N4 Lu1 C1 N1 -69.1(3)
N5 Lu1 C1 N1 112.4(2)
N2 Lu1 C1 N1 -179.2(4)
Si4 Lu1 C1 N1 -36.3(3)
Si5 Lu1 C1 N1 145.2(2)
N4 Lu1 C1 N3 -46(42)
N5 Lu1 C1 N3 135(42)
N2 Lu1 C1 N3 -156(100)
N1 Lu1 C1 N3 23(42)
Si4 Lu1 C1 N3 -13(42)
Si5 Lu1 C1 N3 168(100)
C1 N1 C2 C7 127.2(4)
Lu1 N1 C2 C7 -77.8(5)
C1 N1 C2 C3 -110.9(5)
Lu1 N1 C2 C3 44.2(6)
N1 C2 C3 C4 -177.9(4)
C7 C2 C3 C4 -54.9(6)
C2 C3 C4 C5 55.6(7)
C3 C4 C5 C6 -55.3(7)
C4 C5 C6 C7 55.8(7)
N1 C2 C7 C6 177.2(4)
C3 C2 C7 C6 55.0(6)
C5 C6 C7 C2 -56.2(7)
C1 N2 C8 C13 132.8(4)
Lu1 N2 C8 C13 -71.1(6)
C1 N2 C8 C9 -105.4(5)
Lu1 N2 C8 C9 50.7(6)
N2 C8 C9 C10 -179.3(5)
C13 C8 C9 C10 -56.6(7)
C8 C9 C10 C11 56.3(8)
C9 C10 C11 C12 -54.8(9)
C10 C11 C12 C13 54.2(8)
N2 C8 C13 C12 178.3(5)
C9 C8 C13 C12 56.2(6)
C11 C12 C13 C8 -55.4(8)
